data_1571017
loop_
_publ_author_name
'Glotz, Gabriel'
'Drusgala, Manfred'
'Hamm, Florian'
'Fischer, Roland C.'
'Do&#x161;li&#x107;, Na&#x111;a'
'Kelterer, Anne-Marie'
'Gescheidt, Georg'
'Haas, Michael'

_publ_section_title
;
 Wavelength-dependent rearrangements of an &#x3b1;-dione chromophore: a
 chemical pearl in a bis(hypersilyl) oyster.
;
_journal_issue 12
_journal_name_full 'Chemical science'
_journal_page_first 4427
_journal_page_last 4433
_journal_paper_doi 10.1039/d4sc00064a
_journal_volume 15
_journal_year 2024
_chemical_formula_moiety 'C10 H27 O Si4'
_chemical_formula_sum 'C10 H27 O Si4'
_chemical_formula_weight 275.67
_chemical_properties_physical Light-sensitive
_space_group_crystal_system triclinic
_space_group_IT_number 2
_space_group_name_Hall '-P 1'
_space_group_name_H-M_alt 'P -1'
_atom_sites_solution_hydrogens geom
_atom_sites_solution_primary direct
_audit_creation_date 2023-01-13
_audit_creation_method
;
Olex2 1.5
(compiled 2022.04.07 svn.rca3783a0 for OlexSys, GUI svn.r6498)
;
_audit_update_record
;
2023-02-15 deposited with the CCDC.	2024-02-14 downloaded from the CCDC.
;
_cell_angle_alpha 70.53(2)
_cell_angle_beta 71.722(15)
_cell_angle_gamma 61.483(15)
_cell_formula_units_Z 2
_cell_length_a 9.377(5)
_cell_length_b 9.613(7)
_cell_length_c 11.879(7)
_cell_measurement_reflns_used 9890
_cell_measurement_temperature 100(2)
_cell_measurement_theta_max 28.045
_cell_measurement_theta_min 2.502
_cell_volume 871.5(10)
_computing_cell_refinement 'SAINT v8.34A (Bruker, 2013)'
_computing_data_reduction 'SAINT v8.34A (Bruker, 2013)'
_computing_molecular_graphics 'Olex2 1.5 (Dolomanov et al., 2009)'
_computing_publication_material 'Olex2 1.5 (Dolomanov et al., 2009)'
_computing_structure_refinement 'XL  (Sheldrick, 2008)'
_computing_structure_solution 'SHELXS  (Sheldrick, 2008)'
_diffrn_ambient_temperature 99.68
_diffrn_measured_fraction_theta_full 0.999
_diffrn_measured_fraction_theta_max 0.999
_diffrn_measurement_device_type 'Bruker APEX-II CCD'
_diffrn_measurement_method '\f and \w scans'
_diffrn_radiation_type MoK\a
_diffrn_radiation_wavelength 0.71073
_diffrn_reflns_av_R_equivalents 0.1034
_diffrn_reflns_av_unetI/netI 0.0680
_diffrn_reflns_Laue_measured_fraction_full 0.999
_diffrn_reflns_Laue_measured_fraction_max 0.999
_diffrn_reflns_limit_h_max 11
_diffrn_reflns_limit_h_min -11
_diffrn_reflns_limit_k_max 12
_diffrn_reflns_limit_k_min -11
_diffrn_reflns_limit_l_max 15
_diffrn_reflns_limit_l_min -15
_diffrn_reflns_number 34383
_diffrn_reflns_point_group_measured_fraction_full 0.999
_diffrn_reflns_point_group_measured_fraction_max 0.999
_diffrn_reflns_theta_full 25.242
_diffrn_reflns_theta_max 26.997
_diffrn_reflns_theta_min 1.851
_diffrn_source_current 0.91
_diffrn_source_power 0.0455
_diffrn_source_voltage 50.0
_diffrn_standards_number 0
_exptl_absorpt_coefficient_mu 0.322
_exptl_absorpt_correction_T_max 0.7456
_exptl_absorpt_correction_T_min 0.5153
_exptl_absorpt_correction_type multi-scan
_exptl_absorpt_process_details
;
SADABS-2014/4 (Bruker,2014/4) was used for absorption correction.
wR2(int) was 0.1413 before and 0.0985 after correction.
The Ratio of minimum to maximum transmission is 0.6911.
The \l/2 correction factor is Not present.
;
_exptl_crystal_colour blue
_exptl_crystal_colour_primary blue
_exptl_crystal_density_diffrn 1.050
_exptl_crystal_description Block
_exptl_crystal_F_000 302
_exptl_crystal_size_max 0.14
_exptl_crystal_size_mid 0.11
_exptl_crystal_size_min 0.05
_refine_diff_density_max 0.983
_refine_diff_density_min -0.667
_refine_diff_density_rms 0.102
_refine_ls_extinction_method none
_refine_ls_goodness_of_fit_ref 1.052
_refine_ls_hydrogen_treatment constr
_refine_ls_matrix_type full
_refine_ls_number_parameters 145
_refine_ls_number_reflns 3785
_refine_ls_number_restraints 0
_refine_ls_restrained_S_all 1.052
_refine_ls_R_factor_all 0.1075
_refine_ls_R_factor_gt 0.0727
_refine_ls_shift/su_max 0.000
_refine_ls_shift/su_mean 0.000
_refine_ls_structure_factor_coef Fsqd
_refine_ls_weighting_details 'w=1/[\s^2^(Fo^2^)+(0.1115P)^2^+1.4691P] where P=(Fo^2^+2Fc^2^)/3'
_refine_ls_weighting_scheme calc
_refine_ls_wR_factor_gt 0.1988
_refine_ls_wR_factor_ref 0.2205
_reflns_Friedel_coverage 0.000
_reflns_number_gt 2607
_reflns_number_total 3785
_reflns_threshold_expression 'I > 2\s(I)'
_cod_data_source_file d4sc00064a3.cif
_cod_data_source_block rf2233
_cod_depositor_comments 'Adding full bibliography for 1571016--1571017.cif.'
_cod_original_cell_volume 871.5(9)
_cod_database_code 1571017
_shelx_shelxl_version_number 2018/3
_shelx_space_group_comment
;
The symmetry employed for this shelxl refinement is uniquely defined
by the following loop, which should always be used as a source of
symmetry information in preference to the above space-group names.
They are only intended as comments.
;
_shelx_estimated_absorpt_t_max 0.984
_shelx_estimated_absorpt_t_min 0.956
_olex2_refinement_description
;
1. Fixed Uiso
 At 1.5 times of:
  All C(H,H,H) groups
2.a Idealised Me refined as rotating group:
 C006(H00A,H00B,H00C), C008(H00D,H00E,H00F), C009(H00G,H00H,H00I), C00A(H00J,
 H00K,H00L), C00B(H00M,H00N,H00O), C00C(H00P,H00Q,H00R), C00D(H00S,H00T,H00U),
 C00E(H00V,H00W,H00X), C00F(H00Y,H,HA)
;
_olex2_submission_special_instructions 'No special instructions were received'

loop_
_space_group_symop_operation_xyz
'x, y, z'
'-x, -y, -z'

loop_
_atom_site_label
_atom_site_type_symbol
_atom_site_fract_x
_atom_site_fract_y
_atom_site_fract_z
_atom_site_U_iso_or_equiv
_atom_site_adp_type
_atom_site_occupancy
_atom_site_site_symmetry_order
_atom_site_calc_flag
_atom_site_refinement_flags_posn
_atom_site_refinement_flags_adp
_atom_site_refinement_flags_occupancy
_atom_site_disorder_assembly
_atom_site_disorder_group
Si01 Si 0.37693(13) 0.38797(13) 0.69505(10) 0.0272(3) Uani 1 1 d . . . . .
Si02 Si 0.57333(13) 0.30111(14) 0.81594(11) 0.0324(3) Uani 1 1 d . . . . .
Si03 Si 0.15065(13) 0.63166(14) 0.73280(11) 0.0322(3) Uani 1 1 d . . . . .
Si04 Si 0.30106(15) 0.18157(14) 0.70853(12) 0.0363(3) Uani 1 1 d . . . . .
O005 O 0.5061(4) 0.3446(4) 0.4543(3) 0.0458(8) Uani 1 1 d . . . . .
C006 C 0.1842(6) 0.1328(6) 0.8661(5) 0.0497(12) Uani 1 1 d . . . . .
H00A H 0.081045 0.228048 0.881030 0.075 Uiso 1 1 calc R U . . .
H00B H 0.251745 0.103018 0.925842 0.075 Uiso 1 1 calc R U . . .
H00C H 0.158935 0.041928 0.873450 0.075 Uiso 1 1 calc R U . . .
C007 C 0.4773(5) 0.4269(5) 0.5262(4) 0.0302(9) Uani 1 1 d . . . . .
C008 C 0.4881(6) -0.0058(5) 0.6733(5) 0.0450(11) Uani 1 1 d . . . . .
H00D H 0.453435 -0.081348 0.662705 0.067 Uiso 1 1 calc R U . . .
H00E H 0.548973 -0.057797 0.740523 0.067 Uiso 1 1 calc R U . . .
H00F H 0.559430 0.023791 0.598431 0.067 Uiso 1 1 calc R U . . .
C009 C 0.1914(6) 0.7291(6) 0.8240(5) 0.0477(12) Uani 1 1 d . . . . .
H00G H 0.279101 0.764625 0.776369 0.072 Uiso 1 1 calc R U . . .
H00H H 0.226054 0.650814 0.898632 0.072 Uiso 1 1 calc R U . . .
H00I H 0.090449 0.823167 0.844969 0.072 Uiso 1 1 calc R U . . .
C00A C 0.4732(6) 0.2638(7) 0.9791(4) 0.0523(13) Uani 1 1 d . . . . .
H00J H 0.377784 0.363678 0.996424 0.079 Uiso 1 1 calc R U . . .
H00K H 0.552738 0.230452 1.030572 0.079 Uiso 1 1 calc R U . . .
H00L H 0.436507 0.177842 0.995854 0.079 Uiso 1 1 calc R U . . .
C00B C 0.6580(6) 0.4510(7) 0.7886(6) 0.0564(14) Uani 1 1 d . . . . .
H00M H 0.713399 0.468944 0.703541 0.085 Uiso 1 1 calc R U . . .
H00N H 0.737496 0.409658 0.841849 0.085 Uiso 1 1 calc R U . . .
H00O H 0.567760 0.553636 0.805816 0.085 Uiso 1 1 calc R U . . .
C00C C 0.7512(6) 0.1073(6) 0.7848(5) 0.0488(12) Uani 1 1 d . . . . .
H00P H 0.791448 0.118460 0.696963 0.073 Uiso 1 1 calc R U . . .
H00Q H 0.715214 0.018842 0.816796 0.073 Uiso 1 1 calc R U . . .
H00R H 0.840275 0.083119 0.824422 0.073 Uiso 1 1 calc R U . . .
C00D C 0.1658(6) 0.2527(6) 0.5959(5) 0.0514(13) Uani 1 1 d . . . . .
H00S H 0.226817 0.276597 0.513611 0.077 Uiso 1 1 calc R U . . .
H00T H 0.067536 0.351101 0.612426 0.077 Uiso 1 1 calc R U . . .
H00U H 0.132140 0.167748 0.602558 0.077 Uiso 1 1 calc R U . . .
C00E C -0.0325(6) 0.5897(8) 0.8197(7) 0.075(2) Uani 1 1 d . . . . .
H00V H -0.064875 0.549892 0.769999 0.113 Uiso 1 1 calc R U . . .
H00W H -0.124138 0.689702 0.840469 0.113 Uiso 1 1 calc R U . . .
H00X H -0.005054 0.507321 0.894327 0.113 Uiso 1 1 calc R U . . .
C00F C 0.0970(7) 0.7745(7) 0.5853(5) 0.0650(17) Uani 1 1 d . . . . .
H00Y H 0.172012 0.828637 0.550233 0.098 Uiso 1 1 calc R U . . .
H H -0.017046 0.855962 0.599388 0.098 Uiso 1 1 calc R U . . .
HA H 0.107920 0.713728 0.528931 0.098 Uiso 1 1 calc R U . . .

loop_
_atom_site_aniso_label
_atom_site_aniso_U_11
_atom_site_aniso_U_22
_atom_site_aniso_U_33
_atom_site_aniso_U_23
_atom_site_aniso_U_13
_atom_site_aniso_U_12
Si01 0.0208(5) 0.0244(5) 0.0339(6) -0.0057(4) -0.0063(4) -0.0072(4)
Si02 0.0216(6) 0.0326(6) 0.0397(7) -0.0086(5) -0.0083(5) -0.0067(5)
Si03 0.0205(6) 0.0287(6) 0.0457(7) -0.0109(5) -0.0066(5) -0.0069(5)
Si04 0.0342(7) 0.0313(6) 0.0456(8) -0.0067(5) -0.0074(5) -0.0164(5)
O005 0.058(2) 0.0427(18) 0.0429(19) -0.0098(15) -0.0036(15) -0.0287(16)
C006 0.054(3) 0.045(3) 0.055(3) -0.009(2) 0.001(2) -0.032(2)
C007 0.023(2) 0.0246(19) 0.040(2) -0.0037(17) -0.0074(17) -0.0088(16)
C008 0.048(3) 0.033(2) 0.052(3) -0.009(2) -0.007(2) -0.018(2)
C009 0.038(3) 0.039(3) 0.071(3) -0.026(2) -0.015(2) -0.008(2)
C00A 0.039(3) 0.065(3) 0.041(3) -0.008(2) -0.012(2) -0.012(2)
C00B 0.042(3) 0.053(3) 0.089(4) -0.010(3) -0.030(3) -0.024(2)
C00C 0.031(2) 0.047(3) 0.054(3) -0.015(2) -0.010(2) -0.001(2)
C00D 0.049(3) 0.054(3) 0.067(3) -0.016(3) -0.018(3) -0.028(3)
C00E 0.035(3) 0.064(4) 0.130(6) -0.049(4) 0.017(3) -0.025(3)
C00F 0.053(3) 0.047(3) 0.067(4) -0.017(3) -0.024(3) 0.012(3)

loop_
_atom_type_symbol
_atom_type_description
_atom_type_scat_dispersion_real
_atom_type_scat_dispersion_imag
_atom_type_scat_source
C C 0.0033 0.0016 'International Tables Vol C Tables 4.2.6.8 and 6.1.1.4'
H H 0.0000 0.0000 'International Tables Vol C Tables 4.2.6.8 and 6.1.1.4'
O O 0.0106 0.0060 'International Tables Vol C Tables 4.2.6.8 and 6.1.1.4'
Si Si 0.0817 0.0704 'International Tables Vol C Tables 4.2.6.8 and 6.1.1.4'

loop_
_geom_angle_atom_site_label_1
_geom_angle_atom_site_label_2
_geom_angle_atom_site_label_3
_geom_angle
_geom_angle_site_symmetry_1
_geom_angle_site_symmetry_3
_geom_angle_publ_flag
Si02 Si01 Si03 111.30(7) . . ?
Si04 Si01 Si02 112.36(7) . . ?
Si04 Si01 Si03 113.74(8) . . ?
C007 Si01 Si02 109.39(14) . . ?
C007 Si01 Si03 107.86(13) . . ?
C007 Si01 Si04 101.60(13) . . ?
C00A Si02 Si01 108.55(17) . . ?
C00A Si02 C00C 108.4(2) . . ?
C00B Si02 Si01 112.83(18) . . ?
C00B Si02 C00A 109.0(3) . . ?
C00B Si02 C00C 107.4(3) . . ?
C00C Si02 Si01 110.52(17) . . ?
C009 Si03 Si01 112.31(16) . . ?
C009 Si03 C00F 110.3(3) . . ?
C00E Si03 Si01 109.6(2) . . ?
C00E Si03 C009 107.5(3) . . ?
C00E Si03 C00F 107.4(3) . . ?
C00F Si03 Si01 109.59(18) . . ?
C006 Si04 Si01 109.41(17) . . ?
C008 Si04 Si01 110.87(17) . . ?
C008 Si04 C006 109.8(2) . . ?
C00D Si04 Si01 109.35(17) . . ?
C00D Si04 C006 109.2(2) . . ?
C00D Si04 C008 108.2(2) . . ?
Si04 C006 H00A 109.5 . . ?
Si04 C006 H00B 109.5 . . ?
Si04 C006 H00C 109.5 . . ?
H00A C006 H00B 109.5 . . ?
H00A C006 H00C 109.5 . . ?
H00B C006 H00C 109.5 . . ?
O005 C007 Si01 125.0(3) . . ?
O005 C007 C007 116.5(5) . 2_666 ?
C007 C007 Si01 118.5(4) 2_666 . ?
Si04 C008 H00D 109.5 . . ?
Si04 C008 H00E 109.5 . . ?
Si04 C008 H00F 109.5 . . ?
H00D C008 H00E 109.5 . . ?
H00D C008 H00F 109.5 . . ?
H00E C008 H00F 109.5 . . ?
Si03 C009 H00G 109.5 . . ?
Si03 C009 H00H 109.5 . . ?
Si03 C009 H00I 109.5 . . ?
H00G C009 H00H 109.5 . . ?
H00G C009 H00I 109.5 . . ?
H00H C009 H00I 109.5 . . ?
Si02 C00A H00J 109.5 . . ?
Si02 C00A H00K 109.5 . . ?
Si02 C00A H00L 109.5 . . ?
H00J C00A H00K 109.5 . . ?
H00J C00A H00L 109.5 . . ?
H00K C00A H00L 109.5 . . ?
Si02 C00B H00M 109.5 . . ?
Si02 C00B H00N 109.5 . . ?
Si02 C00B H00O 109.5 . . ?
H00M C00B H00N 109.5 . . ?
H00M C00B H00O 109.5 . . ?
H00N C00B H00O 109.5 . . ?
Si02 C00C H00P 109.5 . . ?
Si02 C00C H00Q 109.5 . . ?
Si02 C00C H00R 109.5 . . ?
H00P C00C H00Q 109.5 . . ?
H00P C00C H00R 109.5 . . ?
H00Q C00C H00R 109.5 . . ?
Si04 C00D H00S 109.5 . . ?
Si04 C00D H00T 109.5 . . ?
Si04 C00D H00U 109.5 . . ?
H00S C00D H00T 109.5 . . ?
H00S C00D H00U 109.5 . . ?
H00T C00D H00U 109.5 . . ?
Si03 C00E H00V 109.5 . . ?
Si03 C00E H00W 109.5 . . ?
Si03 C00E H00X 109.5 . . ?
H00V C00E H00W 109.5 . . ?
H00V C00E H00X 109.5 . . ?
H00W C00E H00X 109.5 . . ?
Si03 C00F H00Y 109.5 . . ?
Si03 C00F H 109.5 . . ?
Si03 C00F HA 109.5 . . ?
H00Y C00F H 109.5 . . ?
H00Y C00F HA 109.5 . . ?
H C00F HA 109.5 . . ?

loop_
_geom_bond_atom_site_label_1
_geom_bond_atom_site_label_2
_geom_bond_distance
_geom_bond_site_symmetry_2
_geom_bond_publ_flag
Si01 Si02 2.3543(19) . ?
Si01 Si03 2.3555(19) . ?
Si01 Si04 2.352(2) . ?
Si01 C007 1.924(4) . ?
Si02 C00A 1.866(5) . ?
Si02 C00B 1.852(5) . ?
Si02 C00C 1.869(5) . ?
Si03 C009 1.865(5) . ?
Si03 C00E 1.857(5) . ?
Si03 C00F 1.870(6) . ?
Si04 C006 1.882(5) . ?
Si04 C008 1.876(5) . ?
Si04 C00D 1.869(5) . ?
O005 C007 1.237(5) . ?
C006 H00A 0.9800 . ?
C006 H00B 0.9800 . ?
C006 H00C 0.9800 . ?
C007 C007 1.539(8) 2_666 ?
C008 H00D 0.9800 . ?
C008 H00E 0.9800 . ?
C008 H00F 0.9800 . ?
C009 H00G 0.9800 . ?
C009 H00H 0.9800 . ?
C009 H00I 0.9800 . ?
C00A H00J 0.9800 . ?
C00A H00K 0.9800 . ?
C00A H00L 0.9800 . ?
C00B H00M 0.9800 . ?
C00B H00N 0.9800 . ?
C00B H00O 0.9800 . ?
C00C H00P 0.9800 . ?
C00C H00Q 0.9800 . ?
C00C H00R 0.9800 . ?
C00D H00S 0.9800 . ?
C00D H00T 0.9800 . ?
C00D H00U 0.9800 . ?
C00E H00V 0.9800 . ?
C00E H00W 0.9800 . ?
C00E H00X 0.9800 . ?
C00F H00Y 0.9800 . ?
C00F H 0.9800 . ?
C00F HA 0.9800 . ?
